data_4076089
loop_
_publ_author_name
'Stueger, Harald'
'Fuerpass, Gottfried'
'Renger, Karin'
'Baumgartner, Judith'

_publ_section_title
;
 Synthesis, Structures, and Unusual Photoluminescence of O- and
 N-Functional Cyclohexasilanes
;
_journal_issue 26
_journal_name_full Organometallics
_journal_page_first 6374
_journal_paper_doi 10.1021/om050587w
_journal_volume 24
_journal_year 2005
_chemical_formula_sum 'C22 H66 N2 Si10'
_chemical_formula_weight 639.67
_chemical_name_systematic
; 
 ? 
;
_space_group_IT_number 14
_symmetry_cell_setting monoclinic
_symmetry_space_group_name_Hall '-P 2ybc'
_symmetry_space_group_name_H-M 'P 1 21/c 1'
_atom_sites_solution_hydrogens geom
_atom_sites_solution_primary direct
_atom_sites_solution_secondary difmap
_audit_creation_method SHELXL-97
_cell_angle_alpha 90.00
_cell_angle_beta 91.90(3)
_cell_angle_gamma 90.00
_cell_formula_units_Z 2
_cell_length_a 12.356(3)
_cell_length_b 8.4870(17)
_cell_length_c 18.520(4)
_cell_measurement_temperature 100(2)
_cell_volume 1941.0(7)
_computing_cell_refinement 'Bruker XSCANS'
_computing_data_collection 'Bruker XSCANS'
_computing_data_reduction 'Bruker SHELXTL'
_computing_molecular_graphics 'Bruker SHELXTL'
_computing_publication_material 'Bruker SHELXTL'
_computing_structure_refinement 'SHELXL-97 (Sheldrick, 1997)'
_computing_structure_solution 'SHELXS-97 (Sheldrick, 1990)'
_diffrn_ambient_temperature 100(2)
_diffrn_measured_fraction_theta_full 0.996
_diffrn_measured_fraction_theta_max 0.996
_diffrn_measurement_device_type 'Bruker P4'
_diffrn_measurement_method '\w scans'
_diffrn_radiation_monochromator graphite
_diffrn_radiation_source 'fine-focus sealed tube'
_diffrn_radiation_type MoK\a
_diffrn_radiation_wavelength 0.71073
_diffrn_reflns_av_R_equivalents 0.0517
_diffrn_reflns_av_sigmaI/netI 0.0395
_diffrn_reflns_limit_h_max 15
_diffrn_reflns_limit_h_min -15
_diffrn_reflns_limit_k_max 10
_diffrn_reflns_limit_k_min -10
_diffrn_reflns_limit_l_max 23
_diffrn_reflns_limit_l_min -22
_diffrn_reflns_number 14908
_diffrn_reflns_theta_full 26.37
_diffrn_reflns_theta_max 26.37
_diffrn_reflns_theta_min 1.65
_exptl_absorpt_coefficient_mu 0.354
_exptl_absorpt_correction_T_max 0.9074
_exptl_absorpt_correction_T_min 0.8485
_exptl_absorpt_correction_type SADABS
_exptl_absorpt_process_details XPREP
_exptl_crystal_colour colorless
_exptl_crystal_density_diffrn 1.095
_exptl_crystal_density_method 'not measured'
_exptl_crystal_description blocks
_exptl_crystal_F_000 704
_exptl_crystal_size_max 0.48
_exptl_crystal_size_mid 0.36
_exptl_crystal_size_min 0.28
_refine_diff_density_max 0.841
_refine_diff_density_min -0.315
_refine_diff_density_rms 0.089
_refine_ls_extinction_method none
_refine_ls_goodness_of_fit_ref 1.068
_refine_ls_hydrogen_treatment mixed
_refine_ls_matrix_type full
_refine_ls_number_parameters 165
_refine_ls_number_reflns 3971
_refine_ls_number_restraints 0
_refine_ls_restrained_S_all 1.068
_refine_ls_R_factor_all 0.0425
_refine_ls_R_factor_gt 0.0391
_refine_ls_shift/su_max 0.001
_refine_ls_shift/su_mean 0.000
_refine_ls_structure_factor_coef Fsqd
_refine_ls_weighting_details 'calc w=1/[\s^2^(Fo^2^)+(0.0708P)^2^+0.4022P] where P=(Fo^2^+2Fc^2^)/3'
_refine_ls_weighting_scheme calc
_refine_ls_wR_factor_gt 0.1071
_refine_ls_wR_factor_ref 0.1091
_reflns_number_gt 3557
_reflns_number_total 3971
_reflns_threshold_expression >2sigma(I)
_cod_data_source_file om050587wsi20050713_102513.cif
_cod_data_source_block 289j
_cod_original_cell_volume 1940.9(7)
_cod_original_sg_symbol_H-M P2(1)/c
_cod_database_code 4076089

loop_
_symmetry_equiv_pos_as_xyz
'x, y, z'
'-x, y+1/2, -z+1/2'
'-x, -y, -z'
'x, -y-1/2, z-1/2'

loop_
_atom_site_label
_atom_site_type_symbol
_atom_site_fract_x
_atom_site_fract_y
_atom_site_fract_z
_atom_site_U_iso_or_equiv
_atom_site_adp_type
_atom_site_occupancy
_atom_site_symmetry_multiplicity
_atom_site_calc_flag
_atom_site_refinement_flags
Si1 Si 0.65090(3) 0.03570(5) 0.06444(2) 0.01417(13) Uani 1 1 d .
Si2 Si 0.48984(3) 0.14554(5) 0.10805(2) 0.01551(14) Uani 1 1 d .
Si3 Si 0.65989(3) 0.00235(6) -0.06228(2) 0.01705(14) Uani 1 1 d .
Si4 Si 0.80264(3) 0.30841(5) 0.10080(2) 0.01598(13) Uani 1 1 d .
Si5 Si 0.85100(4) -0.01421(5) 0.16472(2) 0.01715(14) Uani 1 1 d .
N1 N 0.77102(10) 0.10775(16) 0.10808(7) 0.0155(3) Uani 1 1 d .
C1 C 0.62458(14) -0.1769(2) 0.09048(9) 0.0206(4) Uani 1 1 d .
H21A H 0.6910 -0.2386 0.0855 0.031 Uiso 1 1 calc R
H21B H 0.5671 -0.2205 0.0587 0.031 Uiso 1 1 calc R
H21C H 0.6021 -0.1812 0.1407 0.031 Uiso 1 1 calc R
C2 C 0.49622(14) 0.1136(2) 0.20936(8) 0.0229(4) Uani 1 1 d .
H3A H 0.5561 0.1751 0.2309 0.034 Uiso 1 1 calc R
H3B H 0.5079 0.0015 0.2197 0.034 Uiso 1 1 calc R
H3C H 0.4279 0.1476 0.2299 0.034 Uiso 1 1 calc R
C3 C 0.46122(14) 0.3623(2) 0.09482(10) 0.0240(4) Uani 1 1 d .
H4A H 0.3918 0.3887 0.1159 0.036 Uiso 1 1 calc R
H4B H 0.4579 0.3866 0.0431 0.036 Uiso 1 1 calc R
H4C H 0.5191 0.4242 0.1186 0.036 Uiso 1 1 calc R
C4 C 0.67300(16) 0.1787(2) -0.12316(9) 0.0279(4) Uani 1 1 d .
H1A H 0.7456 0.2241 -0.1165 0.042 Uiso 1 1 calc R
H1B H 0.6187 0.2577 -0.1110 0.042 Uiso 1 1 calc R
H1C H 0.6616 0.1461 -0.1736 0.042 Uiso 1 1 calc R
C5 C 0.78438(14) -0.1221(3) -0.07700(10) 0.0299(4) Uani 1 1 d .
H2A H 0.7905 -0.1435 -0.1287 0.045 Uiso 1 1 calc R
H2B H 0.7782 -0.2219 -0.0508 0.045 Uiso 1 1 calc R
H2C H 0.8489 -0.0654 -0.0591 0.045 Uiso 1 1 calc R
C6 C 0.94734(14) 0.3477(2) 0.08009(10) 0.0269(4) Uani 1 1 d .
H6A H 0.9923 0.3393 0.1245 0.040 Uiso 1 1 calc R
H6B H 0.9539 0.4540 0.0601 0.040 Uiso 1 1 calc R
H6C H 0.9717 0.2704 0.0448 0.040 Uiso 1 1 calc R
C7 C 0.76785(14) 0.4166(2) 0.18504(9) 0.0233(4) Uani 1 1 d .
H7A H 0.6895 0.4117 0.1913 0.035 Uiso 1 1 calc R
H7B H 0.7904 0.5269 0.1812 0.035 Uiso 1 1 calc R
H7C H 0.8054 0.3677 0.2267 0.035 Uiso 1 1 calc R
C8 C 0.72490(15) 0.4020(2) 0.02411(9) 0.0247(4) Uani 1 1 d .
H5A H 0.7594 0.3766 -0.0214 0.037 Uiso 1 1 calc R
H5B H 0.7240 0.5165 0.0308 0.037 Uiso 1 1 calc R
H5C H 0.6505 0.3619 0.0226 0.037 Uiso 1 1 calc R
C9 C 0.91750(15) -0.1716(2) 0.11126(10) 0.0273(4) Uani 1 1 d .
H10A H 0.9635 -0.1229 0.0754 0.041 Uiso 1 1 calc R
H10B H 0.8619 -0.2362 0.0866 0.041 Uiso 1 1 calc R
H10C H 0.9620 -0.2380 0.1438 0.041 Uiso 1 1 calc R
C10 C 0.77387(15) -0.1001(2) 0.24040(10) 0.0270(4) Uani 1 1 d .
H20A H 0.7362 -0.0157 0.2655 0.040 Uiso 1 1 calc R
H20B H 0.8241 -0.1534 0.2744 0.040 Uiso 1 1 calc R
H20C H 0.7208 -0.1761 0.2210 0.040 Uiso 1 1 calc R
C11 C 0.96504(14) 0.0930(2) 0.21212(10) 0.0289(4) Uani 1 1 d .
H9A H 0.9368 0.1862 0.2364 0.043 Uiso 1 1 calc R
H9B H 1.0180 0.1256 0.1768 0.043 Uiso 1 1 calc R
H9C H 1.0001 0.0232 0.2480 0.043 Uiso 1 1 calc R

loop_
_atom_site_aniso_label
_atom_site_aniso_U_11
_atom_site_aniso_U_22
_atom_site_aniso_U_33
_atom_site_aniso_U_23
_atom_site_aniso_U_13
_atom_site_aniso_U_12
Si1 0.0129(2) 0.0166(3) 0.0128(2) -0.00138(16) -0.00468(16) 0.00080(16)
Si2 0.0137(2) 0.0199(3) 0.0126(2) -0.00291(17) -0.00491(17) 0.00233(17)
Si3 0.0130(2) 0.0250(3) 0.0128(2) -0.00345(17) -0.00350(17) 0.00048(17)
Si4 0.0159(2) 0.0167(3) 0.0150(2) -0.00053(16) -0.00346(17) -0.00033(17)
Si5 0.0149(2) 0.0201(3) 0.0160(2) 0.00229(17) -0.00707(18) 0.00087(17)
N1 0.0143(6) 0.0165(7) 0.0150(6) 0.0006(5) -0.0073(5) -0.0007(5)
C1 0.0194(8) 0.0176(8) 0.0243(8) -0.0009(7) -0.0044(7) -0.0013(7)
C2 0.0226(9) 0.0318(10) 0.0142(8) -0.0059(7) -0.0039(6) 0.0005(7)
C3 0.0209(9) 0.0234(9) 0.0272(9) -0.0044(7) -0.0074(7) 0.0045(7)
C4 0.0327(10) 0.0348(11) 0.0160(8) -0.0006(7) -0.0009(7) -0.0098(8)
C5 0.0170(9) 0.0451(12) 0.0274(9) -0.0128(8) -0.0024(7) 0.0049(8)
C6 0.0225(9) 0.0266(10) 0.0318(10) 0.0036(8) 0.0029(8) -0.0031(7)
C7 0.0253(9) 0.0243(10) 0.0202(8) -0.0057(7) -0.0023(7) 0.0009(7)
C8 0.0335(10) 0.0180(9) 0.0221(8) 0.0020(7) -0.0082(7) 0.0018(7)
C9 0.0254(9) 0.0282(10) 0.0276(9) -0.0009(8) -0.0076(7) 0.0093(8)
C10 0.0245(9) 0.0347(11) 0.0213(9) 0.0092(8) -0.0057(7) -0.0010(8)
C11 0.0227(9) 0.0339(11) 0.0292(10) 0.0039(8) -0.0143(7) -0.0030(8)

loop_
_atom_type_symbol
_atom_type_description
_atom_type_scat_dispersion_real
_atom_type_scat_dispersion_imag
_atom_type_scat_source
C C 0.0033 0.0016 'International Tables Vol C Tables 4.2.6.8 and 6.1.1.4'
H H 0.0000 0.0000 'International Tables Vol C Tables 4.2.6.8 and 6.1.1.4'
N N 0.0061 0.0033 'International Tables Vol C Tables 4.2.6.8 and 6.1.1.4'
Si Si 0.0817 0.0704 'International Tables Vol C Tables 4.2.6.8 and 6.1.1.4'

loop_
_geom_angle_atom_site_label_1
_geom_angle_atom_site_label_2
_geom_angle_atom_site_label_3
_geom_angle
_geom_angle_site_symmetry_1
_geom_angle_site_symmetry_3
N1 Si1 C1 111.07(7) . .
N1 Si1 Si2 114.16(5) . .
C1 Si1 Si2 97.75(6) . .
N1 Si1 Si3 115.22(5) . .
C1 Si1 Si3 98.74(6) . .
Si2 Si1 Si3 116.94(3) . .
C3 Si2 C2 105.63(8) . .
C3 Si2 Si1 119.75(6) . .
C2 Si2 Si1 105.91(6) . .
C3 Si2 Si3 109.22(6) . 3_655
C2 Si2 Si3 106.55(6) . 3_655
Si1 Si2 Si3 108.97(3) . 3_655
C4 Si3 C5 105.71(9) . .
C4 Si3 Si2 106.76(6) . 3_655
C5 Si3 Si2 106.35(7) . 3_655
C4 Si3 Si1 120.36(6) . .
C5 Si3 Si1 105.91(7) . .
Si2 Si3 Si1 110.85(3) 3_655 .
N1 Si4 C8 111.20(7) . .
N1 Si4 C6 113.94(8) . .
C8 Si4 C6 103.86(9) . .
N1 Si4 C7 110.74(8) . .
C8 Si4 C7 107.40(8) . .
C6 Si4 C7 109.32(9) . .
N1 Si5 C10 112.78(8) . .
N1 Si5 C9 110.71(8) . .
C10 Si5 C9 111.27(9) . .
N1 Si5 C11 113.20(8) . .
C10 Si5 C11 103.44(9) . .
C9 Si5 C11 104.98(9) . .
Si4 N1 Si5 119.76(8) . .
Si4 N1 Si1 118.99(8) . .
Si5 N1 Si1 120.98(8) . .

loop_
_geom_bond_atom_site_label_1
_geom_bond_atom_site_label_2
_geom_bond_distance
_geom_bond_site_symmetry_2
Si1 N1 1.7749(14) .
Si1 C1 1.8983(18) .
Si1 Si2 2.3638(8) .
Si1 Si3 2.3701(8) .
Si2 C3 1.8879(18) .
Si2 C2 1.8948(17) .
Si2 Si3 2.3691(8) 3_655
Si3 C4 1.8841(19) .
Si3 C5 1.8932(19) .
Si3 Si2 2.3692(8) 3_655
Si4 N1 1.7534(15) .
Si4 C8 1.8654(18) .
Si4 C6 1.8709(18) .
Si4 C7 1.8724(17) .
Si5 N1 1.7549(14) .
Si5 C10 1.8686(19) .
Si5 C9 1.8688(19) .
Si5 C11 1.8713(19) .

loop_
_geom_torsion_atom_site_label_1
_geom_torsion_atom_site_label_2
_geom_torsion_atom_site_label_3
_geom_torsion_atom_site_label_4
_geom_torsion
_geom_torsion_site_symmetry_4
N1 Si1 Si2 C3 65.42(8) .
C1 Si1 Si2 C3 -177.28(8) .
Si3 Si1 Si2 C3 -73.32(7) .
N1 Si1 Si2 C2 -53.62(8) .
C1 Si1 Si2 C2 63.68(8) .
Si3 Si1 Si2 C2 167.64(6) .
N1 Si1 Si2 Si3 -167.90(5) 3_655
C1 Si1 Si2 Si3 -50.60(6) 3_655
Si3 Si1 Si2 Si3 53.36(4) 3_655
N1 Si1 Si3 C4 -67.10(9) .
C1 Si1 Si3 C4 174.58(9) .
Si2 Si1 Si3 C4 71.21(8) .
N1 Si1 Si3 C5 52.46(9) .
C1 Si1 Si3 C5 -65.87(9) .
Si2 Si1 Si3 C5 -169.23(7) .
N1 Si1 Si3 Si2 167.40(5) 3_655
C1 Si1 Si3 Si2 49.08(6) 3_655
Si2 Si1 Si3 Si2 -54.29(4) 3_655
C8 Si4 N1 Si5 168.19(9) .
C6 Si4 N1 Si5 51.23(11) .
C7 Si4 N1 Si5 -72.49(11) .
C8 Si4 N1 Si1 -17.68(11) .
C6 Si4 N1 Si1 -134.64(9) .
C7 Si4 N1 Si1 101.64(10) .
C10 Si5 N1 Si4 117.11(10) .
C9 Si5 N1 Si4 -117.48(10) .
C11 Si5 N1 Si4 0.08(12) .
C10 Si5 N1 Si1 -56.90(11) .
C9 Si5 N1 Si1 68.51(11) .
C11 Si5 N1 Si1 -173.93(9) .
C1 Si1 N1 Si4 -172.30(8) .
Si2 Si1 N1 Si4 -62.96(9) .
Si3 Si1 N1 Si4 76.51(9) .
C1 Si1 N1 Si5 1.76(12) .
Si2 Si1 N1 Si5 111.09(8) .
Si3 Si1 N1 Si5 -109.44(8) .
